data_2234093
loop_
_publ_author_name
'Kapoor, Kamini'
'Gupta, Vivek K.'
'Kumar, Indresh'
'Mir, Nisar A.'
'Kant, Rajni'

_publ_section_title
;
 4-Methoxy-<i>N</i>-(4-nitrobenzyl)aniline
;
_journal_coeditor_code BH2415
_journal_issue 4
_journal_name_full 'Acta Crystallographica Section E'
_journal_page_first o988
_journal_paper_doi 10.1107/S160053681200846X
_journal_volume 68
_journal_year 2012
_chemical_formula_iupac 'C14 H14 N2 O3'
_chemical_formula_moiety 'C14 H14 N2 O3'
_chemical_formula_sum 'C14 H14 N2 O3'
_chemical_formula_weight 258.27
_chemical_name_systematic
;
4-Methoxy-<i>N</i>-(4-nitrobenzyl)aniline
;
_space_group_IT_number 14
_symmetry_cell_setting monoclinic
_symmetry_space_group_name_Hall '-P 2yn'
_symmetry_space_group_name_H-M 'P 1 21/n 1'
_atom_sites_solution_hydrogens geom
_atom_sites_solution_primary direct
_atom_sites_solution_secondary difmap
_audit_creation_method SHELXL-97
_cell_angle_alpha 90.00
_cell_angle_beta 96.861(4)
_cell_angle_gamma 90.00
_cell_formula_units_Z 4
_cell_length_a 7.4993(3)
_cell_length_b 17.1516(7)
_cell_length_c 10.0048(5)
_cell_measurement_reflns_used 4747
_cell_measurement_temperature 293(2)
_cell_measurement_theta_max 29.0063
_cell_measurement_theta_min 3.5565
_cell_volume 1277.65(10)
_computing_cell_refinement 'CrysAlis PRO (Oxford Diffraction, 2010)'
_computing_data_collection 'CrysAlis PRO (Oxford Diffraction, 2010)'
_computing_data_reduction 'CrysAlis RED (Oxford Diffraction, 2010)'
_computing_molecular_graphics 'ORTEP-3 (Farrugia, 1997)'
_computing_publication_material 'PLATON (Spek, 2009)'
_computing_structure_refinement 'SHELXL97 (Sheldrick, 2008)'
_computing_structure_solution 'SHELXS97 (Sheldrick, 2008)'
_diffrn_ambient_temperature 293(2)
_diffrn_detector_area_resol_mean 16.1049
_diffrn_measured_fraction_theta_full 0.997
_diffrn_measured_fraction_theta_max 0.997
_diffrn_measurement_device_type 'Oxford Diffraction Xcalibur Sapphire3'
_diffrn_measurement_method '\w scans'
_diffrn_radiation_monochromator graphite
_diffrn_radiation_source 'fine-focus sealed tube'
_diffrn_radiation_type MoK\a
_diffrn_radiation_wavelength 0.71073
_diffrn_reflns_av_R_equivalents 0.0347
_diffrn_reflns_av_sigmaI/netI 0.0331
_diffrn_reflns_limit_h_max 9
_diffrn_reflns_limit_h_min -9
_diffrn_reflns_limit_k_max 21
_diffrn_reflns_limit_k_min -21
_diffrn_reflns_limit_l_max 12
_diffrn_reflns_limit_l_min -12
_diffrn_reflns_number 11435
_diffrn_reflns_theta_full 26.00
_diffrn_reflns_theta_max 26.00
_diffrn_reflns_theta_min 3.61
_diffrn_standards_decay_% 0
_diffrn_standards_interval_count 0
_diffrn_standards_interval_time 0
_diffrn_standards_number 0
_exptl_absorpt_coefficient_mu 0.096
_exptl_absorpt_correction_T_max 1.00000
_exptl_absorpt_correction_T_min 0.95463
_exptl_absorpt_correction_type multi-scan
_exptl_absorpt_process_details '(CrysAlis RED; Oxford Diffraction, 2010)'
_exptl_crystal_colour red
_exptl_crystal_density_diffrn 1.343
_exptl_crystal_density_method 'not measured'
_exptl_crystal_description block
_exptl_crystal_F_000 544
_exptl_crystal_size_max 0.3
_exptl_crystal_size_mid 0.2
_exptl_crystal_size_min 0.1
_refine_diff_density_max 0.179
_refine_diff_density_min -0.149
_refine_ls_extinction_coef 0.0116(18)
_refine_ls_extinction_expression Fc^*^=kFc[1+0.001xFc^2^\l^3^/sin(2\q)]^-1/4^
_refine_ls_extinction_method 'SHELXL97 (Sheldrick, 2008)'
_refine_ls_goodness_of_fit_ref 1.045
_refine_ls_hydrogen_treatment mixed
_refine_ls_matrix_type full
_refine_ls_number_constraints 0
_refine_ls_number_parameters 178
_refine_ls_number_reflns 2511
_refine_ls_number_restraints 0
_refine_ls_restrained_S_all 1.045
_refine_ls_R_factor_all 0.0742
_refine_ls_R_factor_gt 0.0476
_refine_ls_shift/su_max 0.000
_refine_ls_shift/su_mean 0.000
_refine_ls_structure_factor_coef Fsqd
_refine_ls_weighting_details 'calc w=1/[\s^2^(Fo^2^)+(0.0514P)^2^+0.2077P] where P=(Fo^2^+2Fc^2^)/3'
_refine_ls_weighting_scheme calc
_refine_ls_wR_factor_gt 0.1127
_refine_ls_wR_factor_ref 0.1295
_reflns_number_gt 1692
_reflns_number_total 2511
_reflns_threshold_expression I>2\s(I)
_cod_data_source_file bh2415.cif
_cod_data_source_block I
_cod_original_sg_symbol_H-M 'P 21/n'
_cod_database_code 2234093
_cod_database_fobs_code 2234093

loop_
_symmetry_equiv_pos_as_xyz
'x, y, z'
'-x+1/2, y+1/2, -z+1/2'
'-x, -y, -z'
'x-1/2, -y-1/2, z-1/2'

loop_
_atom_site_type_symbol
_atom_site_label
_atom_site_fract_x
_atom_site_fract_y
_atom_site_fract_z
_atom_site_U_iso_or_equiv
_atom_site_adp_type
_atom_site_calc_flag
_atom_site_refinement_flags
_atom_site_occupancy
_atom_site_symmetry_multiplicity
O O1 -0.2703(2) 0.01096(11) 0.2223(2) 0.0948(6) Uani d . 1 1
O O2 -0.3470(3) 0.12998(13) 0.2161(3) 0.1390(10) Uani d . 1 1
N N1 -0.2400(2) 0.07908(13) 0.24933(19) 0.0695(5) Uani d . 1 1
C C1 0.2618(2) 0.14226(11) 0.45527(19) 0.0499(5) Uani d . 1 1
C C2 0.2220(3) 0.06469(12) 0.4248(2) 0.0581(5) Uani d . 1 1
H H2 0.3072 0.0265 0.4505 0.070 Uiso calc R 1 1
C C3 0.0581(3) 0.04336(11) 0.3571(2) 0.0550(5) Uani d . 1 1
H H3 0.0320 -0.0086 0.3367 0.066 Uiso calc R 1 1
C C4 -0.0654(2) 0.10088(11) 0.32049(18) 0.0491(5) Uani d . 1 1
C C5 -0.0304(3) 0.17839(12) 0.3476(2) 0.0563(5) Uani d . 1 1
H H5 -0.1155 0.2165 0.3210 0.068 Uiso calc R 1 1
C C6 0.1338(3) 0.19793(11) 0.4152(2) 0.0547(5) Uani d . 1 1
H H6 0.1593 0.2501 0.4344 0.066 Uiso calc R 1 1
C C7 0.4411(3) 0.16668(12) 0.5260(2) 0.0636(6) Uani d . 1 1
H H7A 0.5284 0.1668 0.4619 0.076 Uiso calc R 1 1
H H7B 0.4319 0.2195 0.5592 0.076 Uiso calc R 1 1
N N8 0.5039(2) 0.11659(10) 0.63639(18) 0.0597(5) Uani d . 1 1
C C9 0.6719(2) 0.13024(10) 0.71064(19) 0.0464(5) Uani d . 1 1
C C10 0.7998(2) 0.17809(11) 0.66267(19) 0.0511(5) Uani d . 1 1
H H10 0.7719 0.2042 0.5814 0.061 Uiso calc R 1 1
C C11 0.9671(3) 0.18720(11) 0.73402(19) 0.0531(5) Uani d . 1 1
H H11 1.0507 0.2194 0.7000 0.064 Uiso calc R 1 1
C C12 1.0133(2) 0.14945(10) 0.85483(19) 0.0485(5) Uani d . 1 1
C C13 0.8871(3) 0.10262(10) 0.90428(19) 0.0510(5) Uani d . 1 1
H H13 0.9152 0.0772 0.9863 0.061 Uiso calc R 1 1
C C14 0.7188(2) 0.09308(10) 0.83278(19) 0.0505(5) Uani d . 1 1
H H14 0.6354 0.0610 0.8674 0.061 Uiso calc R 1 1
O O15 1.18447(17) 0.16348(8) 0.91664(14) 0.0652(4) Uani d . 1 1
C C16 1.2455(3) 0.12020(13) 1.0336(2) 0.0724(7) Uani d . 1 1
H H16A 1.1723 0.1321 1.1034 0.109 Uiso calc R 1 1
H H16B 1.3681 0.1337 1.0633 0.109 Uiso calc R 1 1
H H16C 1.2375 0.0655 1.0135 0.109 Uiso calc R 1 1
H H8 0.421(3) 0.0966(13) 0.683(2) 0.072(7) Uiso d . 1 1

loop_
_atom_site_aniso_label
_atom_site_aniso_U_11
_atom_site_aniso_U_22
_atom_site_aniso_U_33
_atom_site_aniso_U_12
_atom_site_aniso_U_13
_atom_site_aniso_U_23
O1 0.0735(11) 0.0908(13) 0.1143(15) -0.0263(10) -0.0125(10) -0.0124(11)
O2 0.0739(12) 0.1245(17) 0.199(3) 0.0363(13) -0.0627(14) -0.0507(16)
N1 0.0484(10) 0.0889(14) 0.0686(12) 0.0022(11) -0.0032(9) -0.0163(11)
C1 0.0495(11) 0.0541(11) 0.0451(11) -0.0046(9) 0.0008(8) 0.0047(8)
C2 0.0502(11) 0.0527(11) 0.0680(14) 0.0079(9) -0.0063(9) 0.0017(10)
C3 0.0534(11) 0.0500(11) 0.0604(13) -0.0011(9) 0.0020(9) -0.0047(9)
C4 0.0407(10) 0.0625(12) 0.0435(11) 0.0003(9) 0.0030(8) -0.0043(9)
C5 0.0539(12) 0.0570(12) 0.0570(12) 0.0117(10) 0.0021(9) 0.0001(10)
C6 0.0603(12) 0.0471(11) 0.0557(12) -0.0016(9) 0.0029(9) 0.0009(9)
C7 0.0614(13) 0.0599(12) 0.0648(14) -0.0114(10) -0.0119(10) 0.0118(10)
N8 0.0488(10) 0.0669(11) 0.0601(11) -0.0124(9) -0.0074(8) 0.0165(9)
C9 0.0459(10) 0.0408(9) 0.0505(11) -0.0027(8) -0.0026(8) 0.0000(8)
C10 0.0549(11) 0.0525(11) 0.0442(11) -0.0055(9) -0.0011(9) 0.0067(9)
C11 0.0520(11) 0.0520(11) 0.0545(12) -0.0124(9) 0.0033(9) 0.0048(9)
C12 0.0470(10) 0.0426(10) 0.0533(12) -0.0028(8) -0.0044(9) -0.0038(8)
C13 0.0582(12) 0.0454(10) 0.0473(11) -0.0010(9) -0.0020(9) 0.0067(8)
C14 0.0503(11) 0.0457(10) 0.0544(12) -0.0075(9) 0.0017(9) 0.0081(9)
O15 0.0553(8) 0.0660(9) 0.0688(10) -0.0128(7) -0.0150(7) 0.0086(7)
C16 0.0653(13) 0.0741(14) 0.0711(15) -0.0024(12) -0.0196(11) 0.0062(12)

loop_
_atom_type_symbol
_atom_type_description
_atom_type_scat_dispersion_real
_atom_type_scat_dispersion_imag
_atom_type_scat_source
C C 0.0033 0.0016 'International Tables Vol C Tables 4.2.6.8 and 6.1.1.4'
H H 0.0000 0.0000 'International Tables Vol C Tables 4.2.6.8 and 6.1.1.4'
N N 0.0061 0.0033 'International Tables Vol C Tables 4.2.6.8 and 6.1.1.4'
O O 0.0106 0.0060 'International Tables Vol C Tables 4.2.6.8 and 6.1.1.4'

loop_
_geom_angle_atom_site_label_1
_geom_angle_atom_site_label_2
_geom_angle_atom_site_label_3
_geom_angle
O2 N1 O1 122.31(19)
O2 N1 C4 118.5(2)
O1 N1 C4 119.17(19)
C6 C1 C2 118.38(17)
C6 C1 C7 119.78(18)
C2 C1 C7 121.81(17)
C3 C2 C1 121.14(18)
C3 C2 H2 119.4
C1 C2 H2 119.4
C4 C3 C2 118.24(18)
C4 C3 H3 120.9
C2 C3 H3 120.9
C3 C4 C5 122.36(17)
C3 C4 N1 118.84(18)
C5 C4 N1 118.80(18)
C6 C5 C4 118.15(18)
C6 C5 H5 120.9
C4 C5 H5 120.9
C5 C6 C1 121.73(18)
C5 C6 H6 119.1
C1 C6 H6 119.1
N8 C7 C1 112.89(16)
N8 C7 H7A 109.0
C1 C7 H7A 109.0
N8 C7 H7B 109.0
C1 C7 H7B 109.0
H7A C7 H7B 107.8
C9 N8 C7 119.94(16)
C9 N8 H8 115.1(14)
C7 N8 H8 116.8(14)
C14 C9 C10 117.59(16)
C14 C9 N8 120.47(16)
C10 C9 N8 121.88(17)
C11 C10 C9 120.77(17)
C11 C10 H10 119.6
C9 C10 H10 119.6
C10 C11 C12 121.28(17)
C10 C11 H11 119.4
C12 C11 H11 119.4
C13 C12 O15 125.72(17)
C13 C12 C11 118.53(16)
O15 C12 C11 115.75(16)
C12 C13 C14 120.43(17)
C12 C13 H13 119.8
C14 C13 H13 119.8
C13 C14 C9 121.41(17)
C13 C14 H14 119.3
C9 C14 H14 119.3
C12 O15 C16 118.13(15)
O15 C16 H16A 109.5
O15 C16 H16B 109.5
H16A C16 H16B 109.5
O15 C16 H16C 109.5
H16A C16 H16C 109.5
H16B C16 H16C 109.5

loop_
_geom_bond_atom_site_label_1
_geom_bond_atom_site_label_2
_geom_bond_distance
O1 N1 1.214(2)
O2 N1 1.206(2)
N1 C4 1.462(2)
C1 C6 1.379(3)
C1 C2 1.389(3)
C1 C7 1.502(2)
C2 C3 1.380(3)
C2 H2 0.9300
C3 C4 1.373(3)
C3 H3 0.9300
C4 C5 1.376(3)
C5 C6 1.373(3)
C5 H5 0.9300
C6 H6 0.9300
C7 N8 1.433(2)
C7 H7A 0.9700
C7 H7B 0.9700
N8 C9 1.404(2)
N8 H8 0.89(2)
C9 C14 1.386(2)
C9 C10 1.390(3)
C10 C11 1.377(2)
C10 H10 0.9300
C11 C12 1.378(3)
C11 H11 0.9300
C12 C13 1.378(3)
C12 O15 1.378(2)
C13 C14 1.384(2)
C13 H13 0.9300
C14 H14 0.9300
O15 C16 1.415(2)
C16 H16A 0.9600
C16 H16B 0.9600
C16 H16C 0.9600

loop_
_geom_hbond_atom_site_label_D
_geom_hbond_atom_site_label_H
_geom_hbond_atom_site_label_A
_geom_hbond_site_symmetry_A
_geom_hbond_distance_DH
_geom_hbond_distance_HA
_geom_hbond_distance_DA
_geom_hbond_angle_DHA
_geom_hbond_publ_flag
N8 H8 O1 3_556 0.89(2) 2.42(3) 3.231(2) 152.8(19) yes
C16 H16B O2 1_756 0.96 2.47 3.372(3) 155 yes
C3 H3 Cg2 3_565 0.93 2.77 3.560(2) 143.32 yes
C6 H6 Cg2 4_565 0.93 2.87 3.524(2) 128.46 yes
C16 H16A Cg1 1_656 0.96 2.96 3.830(2) 150.91 yes

loop_
_geom_torsion_atom_site_label_1
_geom_torsion_atom_site_label_2
_geom_torsion_atom_site_label_3
_geom_torsion_atom_site_label_4
_geom_torsion
C6 C1 C2 C3 -0.5(3)
C7 C1 C2 C3 -178.52(19)
C1 C2 C3 C4 -0.1(3)
C2 C3 C4 C5 0.8(3)
C2 C3 C4 N1 -179.66(18)
O2 N1 C4 C3 -179.1(2)
O1 N1 C4 C3 -1.3(3)
O2 N1 C4 C5 0.5(3)
O1 N1 C4 C5 178.3(2)
C3 C4 C5 C6 -0.8(3)
N1 C4 C5 C6 179.63(17)
C4 C5 C6 C1 0.1(3)
C2 C1 C6 C5 0.5(3)
C7 C1 C6 C5 178.53(18)
C6 C1 C7 N8 138.5(2)
C2 C1 C7 N8 -43.5(3)
C1 C7 N8 C9 178.22(17)
C7 N8 C9 C14 166.83(19)
C7 N8 C9 C10 -16.1(3)
C14 C9 C10 C11 0.7(3)
N8 C9 C10 C11 -176.45(18)
C9 C10 C11 C12 -0.1(3)
C10 C11 C12 C13 -0.7(3)
C10 C11 C12 O15 -179.83(17)
O15 C12 C13 C14 179.92(17)
C11 C12 C13 C14 0.9(3)
C12 C13 C14 C9 -0.3(3)
C10 C9 C14 C13 -0.5(3)
N8 C9 C14 C13 176.68(17)
C13 C12 O15 C16 7.4(3)
C11 C12 O15 C16 -173.61(18)

loop_
_cod_related_entry_id
_cod_related_entry_database
_cod_related_entry_code
1 ChemSpider 9371266
